data_4327461
loop_
_publ_author_name
'Juan Manuel Herrera'
'Anne Bleuzen'
'Yves Dromz\'ee'
'Miguel Julve'
'Francesc Lloret'
'Michel Verdaguer'

_publ_contact_author
;
Michel Verdaguer                             
;
_publ_contact_author_email ' miv@ccr.jussieu.fr '
_publ_contact_author_fax ' 0033 1 44 27 38 41 '
_publ_contact_author_phone ' 0033 1 44 27 30 59 '
_publ_section_title
;
 Crystal Structures and Magnetic Properties of Two Octacyanotungstate(IV)
 and (V)-Cobalt(II) Three-Dimensional Bimetallic Frameworks
;
_journal_name_full 'Inorganic Chemistry'
_journal_page_first 7052
_journal_page_last 7059
_journal_paper_doi 10.1021/ic034188+
_journal_volume 42
_journal_year 2003
_chemical_compound_source ?
_chemical_formula_moiety ' C16 H20 W2 Co3 N16 O10'
_chemical_formula_sum 'C16 H20 Co3 N16 O10 W2'
_chemical_formula_weight 1140.936
_chemical_name_systematic
;
 ter(trans diaqua cobalt(II) ) di(octacyanotungstate(V) )
;
_space_group_IT_number 64
_symmetry_cell_setting orthorhombic
_symmetry_space_group_name_Hall '-C 2ac 2'
_symmetry_space_group_name_H-M 'C m c a'
_atom_sites_solution_hydrogens No
_atom_sites_solution_primary direct
_cell_angle_alpha 90
_cell_angle_beta 90
_cell_angle_gamma 90
_cell_formula_units_Z 4
_cell_length_a 13.543(5)
_cell_length_b 16.054(6)
_cell_length_c 15.631(9)
_cell_measurement_reflns_used 25
_cell_measurement_temperature 295
_cell_measurement_theta_max 15
_cell_measurement_theta_min 14
_cell_volume 3398(3)
_diffrn_ambient_temperature 295
_diffrn_measurement_device '  Enraf-nonius CAD4 '
_diffrn_measurement_method 2\q/\w
_diffrn_radiation_monochromator graphite
_diffrn_radiation_type 'Mo K\a'
_diffrn_radiation_wavelength 0.71069
_diffrn_reflns_av_R_equivalents 0.00
_diffrn_reflns_limit_h_max 17
_diffrn_reflns_limit_h_min 0
_diffrn_reflns_limit_k_max 21
_diffrn_reflns_limit_k_min 0
_diffrn_reflns_limit_l_max 20
_diffrn_reflns_limit_l_min 0
_diffrn_reflns_number 2287
_diffrn_reflns_theta_max 28
_diffrn_reflns_theta_min 1.5
_diffrn_standards_decay_% 3.24
_diffrn_standards_interval_count 200
_diffrn_standards_interval_time 3600
_diffrn_standards_number 2
_exptl_absorpt_coefficient_mu 8.39
_exptl_absorpt_correction_T_max 1.00
_exptl_absorpt_correction_T_min 0.67
_exptl_absorpt_correction_type empirical
_exptl_absorpt_process_details '\y scan'
_exptl_crystal_colour ' red '
_exptl_crystal_density_diffrn 2.23
_exptl_crystal_description ' box '
_exptl_crystal_F_000 2059.99
_exptl_crystal_size_max 0.4
_exptl_crystal_size_mid 0.4
_exptl_crystal_size_min 0.4
_refine_diff_density_max 1.34
_refine_diff_density_min -1.41
_refine_ls_extinction_coef 8.9(31)
_refine_ls_extinction_method 'Larson 1970 Crystallographic Computing eq 22'
_refine_ls_goodness_of_fit_obs 1.0799
_refine_ls_hydrogen_treatment
;
;
_refine_ls_matrix_type full
_refine_ls_number_parameters 116
_refine_ls_number_reflns 1711
_refine_ls_R_factor_obs 0.0328
_refine_ls_shift/esd_max 0.023818
_refine_ls_structure_factor_coef F
_refine_ls_weighting_scheme
;
 Chebychev polynomial (Carruthers & Watkin, 1979)
;
_refine_ls_wR_factor_obs 0.0321
_reflns_limit_h_max 17
_reflns_limit_h_min 0
_reflns_limit_k_max 21
_reflns_limit_k_min 0
_reflns_limit_l_max 20
_reflns_limit_l_min 0
_reflns_number_observed 1711
_reflns_number_total 2137
_reflns_observed_criterion >3.00\s(I)
_cod_data_source_file ic0341882Brom20030910_044411_2.cif
_cod_data_source_block C16H20W2Co3N16O10
_cod_depositor_comments
;
The following automatic conversions were performed:

'_atom_sites_solution_primary' value 'direct_Methods' was changed to
'direct'.

Automatic conversion script
Id: cif_fix_values 6452 2018-10-05 10:23:21Z andrius 
;
_cod_original_cell_volume 3398.(3)
_cod_original_sg_symbol_H-M 'C m c a '
_cod_original_formula_sum ' C16 H20 W2 Co3 N16 O10'
_cod_database_code 4327461

loop_
_symmetry_equiv_pos_as_xyz
x,y,z
-x,-y,-z
x+1/2,y+1/2,z
-x+1/2,-y+1/2,-z
-x,y,z
x,-y,-z
-x+1/2,y+1/2,z
x+1/2,-y+1/2,-z
x,-y+1/2,z+1/2
-x,y+1/2,-z+1/2
x+1/2,-y,z+1/2
-x+1/2,y,-z+1/2
-x,-y+1/2,z+1/2
x,y+1/2,-z+1/2
-x+1/2,-y,z+1/2
x+1/2,y,-z+1/2

loop_
_atom_site_aniso_label
_atom_site_aniso_U_11
_atom_site_aniso_U_22
_atom_site_aniso_U_33
_atom_site_aniso_U_23
_atom_site_aniso_U_13
_atom_site_aniso_U_12
W1 0.0068(1) 0.0069(1) 0.0071(1) 0.0000 0.00132(9) 0.0000
CO1 0.0111(4) 0.0082(4) 0.0123(4) -0.0003(3) 0.0000 0.0000
CO2 0.0115(5) 0.0176(6) 0.0064(5) 0.0038(5) 0.0000 0.0000
C1 0.014(2) 0.018(2) 0.016(2) 0.001(2) 0.002(2) 0.003(2)
C2 0.017(2) 0.019(2) 0.018(2) 0.001(2) 0.004(2) 0.001(2)
C3 0.026(2) 0.019(2) 0.025(2) -0.002(2) -0.005(2) 0.003(2)
C4 0.019(2) 0.018(2) 0.013(2) -0.001(2) -0.001(2) 0.003(2)
N1 0.022(2) 0.018(2) 0.027(2) 0.001(2) 0.007(2) 0.006(2)
N2 0.025(2) 0.034(2) 0.017(2) 0.004(2) 0.011(2) -0.001(2)
N3 0.055(3) 0.047(3) 0.034(3) -0.011(2) -0.023(3) -0.001(3)
N4 0.024(2) 0.019(2) 0.027(2) 0.001(2) -0.002(2) 0.003(2)
O1 0.020(2) 0.026(3) 0.014(2) -0.004(2) 0.0000 0.0000
O2 0.058(5) 0.062(5) 0.025(3) -0.001(3) 0.0000 0.0000
O3 0.068(4) 0.016(2) 0.038(3) 0.004(3) 0.0000 0.0000
O21 0.092(6) 0.059(4) 0.181(9) 0.013(5) -0.025(6) 0.015(4)

loop_
_atom_site_label
_atom_site_fract_x
_atom_site_fract_y
_atom_site_fract_z
_atom_site_U_iso_or_equiv
_atom_site_occupancy
_atom_site_thermal_displace_type
W1 0.2500 0.43203(1) 0.7500 0.0068 1.0000 Uani
CO1 0.5000 0.18059(5) 0.67978(6) 0.0104 1.0000 Uani
CO2 0.5000 0.5000 0.5000 0.0104 1.0000 Uani
C1 0.3418(3) 0.3280(3) 0.7113(3) 0.0160 1.0000 Uani
C2 0.3405(3) 0.4772(3) 0.6475(3) 0.0178 1.0000 Uani
C3 0.1777(4) 0.3885(3) 0.6349(3) 0.0224 1.0000 Uani
C4 0.1620(3) 0.5346(3) 0.7033(3) 0.0164 1.0000 Uani
N1 0.3903(3) 0.2740(2) 0.6900(3) 0.0204 1.0000 Uani
N2 0.3914(3) 0.4976(3) 0.5930(3) 0.0216 1.0000 Uani
N3 0.1433(5) 0.3663(4) 0.5729(4) 0.0381 1.0000 Uani
N4 0.1124(3) 0.5894(3) 0.6831(3) 0.0228 1.0000 Uani
O1 0.5000 0.1849(3) 0.5472(3) 0.0193 1.0000 Uani
O2 0.5000 0.1754(5) 0.8129(4) 0.0449 1.0000 Uani
O3 0.5000 0.3705(3) 0.5029(4) 0.0343 1.0000 Uani
O21 0.3211(7) 0.1841(4) 0.9302(7) 0.0959 1.0000 Uani

loop_
_atom_type_symbol
_atom_type_scat_dispersion_real
_atom_type_scat_dispersion_imag
_atom_type_scat_Cromer_Mann_a1
_atom_type_scat_Cromer_Mann_b1
_atom_type_scat_Cromer_Mann_a2
_atom_type_scat_Cromer_Mann_b2
_atom_type_scat_Cromer_Mann_a3
_atom_type_scat_Cromer_Mann_b3
_atom_type_scat_Cromer_Mann_a4
_atom_type_scat_Cromer_Mann_b4
_atom_type_scat_Cromer_Mann_c
_atom_type_scat_source
'W   ' -1.4210 6.8720 29.0818 1.7203 15.4300 9.2259 14.4327 0.3217 5.1198 57.0560 9.8875 International_Tables_Vol_IV_Table_2.2B
'C   ' 0.0020 0.0020 2.3100 20.8439 1.0200 10.2075 1.5886 0.5687 0.8650 51.6512 0.2156 International_Tables_Vol_IV_Table_2.2B
'N   ' 0.0040 0.0030 12.2126 0.0057 3.1322 9.8933 2.0125 28.9975 1.1663 0.5826 -11.5290 International_Tables_Vol_IV_Table_2.2B
'Co  ' 0.2990 0.9730 12.2841 4.2791 7.3409 0.2784 4.0034 13.5359 2.3488 71.1692 1.0118 International_Tables_Vol_IV_Table_2.2B
'O   ' 0.0080 0.0060 3.0485 13.2771 2.2868 5.7011 1.5463 0.3239 0.8670 32.9089 0.2508 International_Tables_Vol_IV_Table_2.2B

loop_
_geom_angle_atom_site_label_1
_geom_angle_site_symmetry_1
_geom_angle_atom_site_label_2
_geom_angle_atom_site_label_3
_geom_angle_site_symmetry_3
_geom_angle
_geom_angle_publ_flag
C1 . W1 C1 12_546 79.3(2) no
C1 . W1 C2 . 74.0(2) no
C1 12_546 W1 C2 . 142.9(2) no
C1 . W1 C2 12_546 142.9(2) no
C1 12_546 W1 C2 12_546 74.0(2) no
C2 . W1 C2 12_546 140.5(2) no
C1 . W1 C3 . 77.2(2) no
C1 12_546 W1 C3 . 74.0(2) no
C2 . W1 C3 . 75.3(2) no
C2 12_546 W1 C3 . 118.1(2) no
C1 . W1 C3 12_546 74.0(2) no
C1 12_546 W1 C3 12_546 77.2(2) no
C2 . W1 C3 12_546 118.1(2) no
C2 12_546 W1 C3 12_546 75.3(2) no
C3 . W1 C3 12_546 142.3(3) no
C1 . W1 C4 . 144.0(2) no
C1 12_546 W1 C4 . 111.4(2) no
C2 . W1 C4 . 78.8(2) no
C2 12_546 W1 C4 . 71.3(2) no
C3 . W1 C4 . 73.5(2) no
C1 . W1 C4 12_546 111.4(2) no
C1 12_546 W1 C4 12_546 144.0(2) no
C2 . W1 C4 12_546 71.3(2) no
C2 12_546 W1 C4 12_546 78.8(2) no
C3 . W1 C4 12_546 141.0(2) no
C3 12_546 W1 C4 . 141.0(2) no
C3 12_546 W1 C4 12_546 73.5(2) no
C4 . W1 C4 12_546 80.6(2) no
N1 . CO1 N1 5_655 89.1(2) no
N1 . CO1 N4 3_545 174.1(2) no
N1 5_655 CO1 N4 3_545 89.1(2) no
N1 . CO1 N4 7_545 89.1(2) no
N1 5_655 CO1 N4 7_545 174.1(2) no
N4 3_545 CO1 N4 7_545 92.2(2) no
N1 . CO1 O1 . 92.9(1) no
N1 5_655 CO1 O1 . 92.9(1) no
N4 3_545 CO1 O1 . 92.7(2) no
N4 7_545 CO1 O1 . 92.7(2) no
N1 . CO1 O2 . 87.3(2) no
N1 5_655 CO1 O2 . 87.3(2) no
N4 3_545 CO1 O2 . 87.0(2) no
N4 7_545 CO1 O2 . 87.0(2) no
O1 . CO1 O2 . 179.6(2) no
N2 . CO2 N2 2_666 179.99 no
N2 . CO2 N2 5_655 90.7(2) no
N2 2_666 CO2 N2 5_655 89.3(2) no
N2 . CO2 N2 6_566 89.3(2) no
N2 2_666 CO2 N2 6_566 90.7(2) no
N2 5_655 CO2 N2 6_566 179.99 no
N2 . CO2 O3 . 88.0(2) no
N2 2_666 CO2 O3 . 92.0(2) no
N2 5_655 CO2 O3 . 88.0(2) no
N2 6_566 CO2 O3 . 92.0(2) no
N2 . CO2 O3 2_666 92.0(2) no
N2 2_666 CO2 O3 2_666 88.0(2) no
N2 5_655 CO2 O3 2_666 92.0(2) no
N2 6_566 CO2 O3 2_666 88.0(2) no
O3 . CO2 O3 2_666 179.99 no
W1 . C1 N1 . 179.1(4) no
W1 . C2 N2 . 176.5(4) no
W1 . C3 N3 . 177.2(5) no
W1 . C4 N4 . 175.9(4) no
CO1 . N1 C1 . 165.2(4) no
CO2 . N2 C2 . 163.2(4) no
CO1 3_455 N4 C4 . 163.1(4) no

loop_
_geom_bond_atom_site_label_1
_geom_bond_atom_site_label_2
_geom_bond_site_symmetry_2
_geom_bond_distance
_geom_bond_publ_flag
W1 C1 . 2.168(4) yes
W1 C1 12_546 2.168(4) yes
W1 C2 . 2.143(5) yes
W1 C2 12_546 2.143(5) yes
W1 C3 . 2.164(5) yes
W1 C3 12_546 2.164(5) yes
W1 C4 . 2.159(4) yes
W1 C4 12_546 2.159(4) yes
CO1 N1 . 2.117(4) yes
CO1 N1 5_655 2.117(4) yes
CO1 N4 3_545 2.113(4) yes
CO1 N4 7_545 2.113(4) yes
CO1 O1 . 2.073(5) yes
CO1 O2 . 2.082(7) yes
CO2 N2 . 2.068(4) yes
CO2 N2 2_666 2.068(4) yes
CO2 N2 5_655 2.068(4) yes
CO2 N2 6_566 2.068(4) yes
CO2 O3 . 2.080(5) yes
CO2 O3 2_666 2.080(5) yes
C1 N1 . 1.138(6) yes
C2 N2 . 1.144(6) yes
C3 N3 . 1.132(7) yes
C4 N4 . 1.151(6) yes
